data_4321947
loop_
_publ_author_name
'Hing W. Yim'
'Linh M. Tran'
'Ebern D. Dobbin'
'Daniel Rabinovich'
'Louise M. Liable-Sands'
'Christopher D. Incarvito'
'Kin-Chung Lam'
'Arnold L. Rheingold'

_publ_contact_author
;
     Dr. Daniel Rabinovich
     Department of Chemistry
     University of North Carolina at Charlotte
     9201 University City Blvd.
     Charlotte, NC  28223
     USA
;
_publ_contact_author_email DRabinov@email.uncc.edu
_publ_contact_author_fax '+704 547 3151'
_publ_contact_author_phone '+704 547 4442'
_publ_section_title
;
 Tris[(alkylthio)methyl]silanes: Syntheses and Structures of Chromium,
 Molybdenum, and Tungsten Complexes with a Tripodal Thioether Ligand
;
_journal_name_full 'Inorganic Chemistry'
_journal_page_first 2211
_journal_page_last 2215
_journal_paper_doi 10.1021/ic981001j
_journal_volume 38
_journal_year 1999
_chemical_formula_sum 'C10 H18 Mo O3 S3 Si'
_chemical_formula_weight 406.45
_chemical_name_systematic
; 
 ? 
;
_space_group_IT_number 14
_symmetry_cell_setting monoclinic
_symmetry_space_group_name_Hall '-P 2ybc'
_symmetry_space_group_name_H-M 'P 1 21/c 1'
_atom_sites_solution_hydrogens geom
_atom_sites_solution_primary direct
_atom_sites_solution_secondary difmap
_audit_creation_method SHELXL
_cell_angle_alpha 90.00
_cell_angle_beta 90.8987(9)
_cell_angle_gamma 90.00
_cell_formula_units_Z 8
_cell_length_a 8.34630(6)
_cell_length_b 15.2747(2)
_cell_length_c 27.1865(4)
_cell_measurement_reflns_used 7801
_cell_measurement_temperature 198(2)
_cell_measurement_theta_max 25.0
_cell_measurement_theta_min 2.0
_cell_volume 3465.51(7)
_computing_cell_refinement SAINT
_computing_data_collection SMART
_computing_data_reduction SAINT
_computing_molecular_graphics XP
_computing_publication_material XCIF
_computing_structure_refinement 'SHELXL-5.03 (Sheldrick, 1994)'
_computing_structure_solution 'SHELXS-5.03 (Sheldrick, 1994)'
_diffrn_ambient_temperature 198(2)
_diffrn_measurement_device 'Siemens P4/CCD'
_diffrn_measurement_method 'phi, omega'
_diffrn_radiation_monochromator graphite
_diffrn_radiation_source 'fine-focus sealed tube'
_diffrn_radiation_type MoK\a
_diffrn_radiation_wavelength 0.71073
_diffrn_reflns_av_R_equivalents 0.0284
_diffrn_reflns_av_sigmaI/netI 0.0359
_diffrn_reflns_limit_h_max 9
_diffrn_reflns_limit_h_min -10
_diffrn_reflns_limit_k_max 16
_diffrn_reflns_limit_k_min -19
_diffrn_reflns_limit_l_max 35
_diffrn_reflns_limit_l_min -29
_diffrn_reflns_number 19659
_diffrn_reflns_theta_max 27.91
_diffrn_reflns_theta_min 1.50
_exptl_absorpt_coefficient_mu 1.184
_exptl_crystal_colour orange
_exptl_crystal_density_diffrn 1.558
_exptl_crystal_description rod
_exptl_crystal_F_000 1648
_exptl_crystal_size_max 0.20
_exptl_crystal_size_mid 0.20
_exptl_crystal_size_min 0.20
_refine_diff_density_max 0.507
_refine_diff_density_min -0.512
_refine_diff_density_rms 0.077
_refine_ls_extinction_method none
_refine_ls_goodness_of_fit_all 1.064
_refine_ls_goodness_of_fit_obs 1.103
_refine_ls_hydrogen_treatment 'idealized contributions'
_refine_ls_matrix_type full
_refine_ls_number_parameters 325
_refine_ls_number_reflns 7789
_refine_ls_number_restraints 0
_refine_ls_restrained_S_all 1.073
_refine_ls_restrained_S_obs 1.103
_refine_ls_R_factor_all 0.0338
_refine_ls_R_factor_obs 0.0260
_refine_ls_shift/esd_max 0.003
_refine_ls_shift/esd_mean 0.000
_refine_ls_structure_factor_coef Fsqd
_refine_ls_weighting_details 'w=1/[\s^2^(Fo^2^)+(0.0300P)^2^+0.0000P] where P=(Fo^2^+2Fc^2^)/3'
_refine_ls_weighting_scheme calc
_refine_ls_wR_factor_all 0.0634
_refine_ls_wR_factor_obs 0.0603
_reflns_number_observed 6722
_reflns_number_total 7793
_reflns_observed_criterion >2sigma(I)
_cod_data_source_file ic981001j_2.cif
_cod_data_source_block drab03
_cod_depositor_comments
;
The following automatic conversions were performed:

'_refine_ls_weighting_scheme' value 'calc
w=1/[\s^2^(Fo^2^)+(0.0300P)^2^+0.0000P] where P=(Fo^2^+2Fc^2^)/3' was
changed to 'calc'. New tag '_refine_ls_weighting_details' was
created. The value of the new tag was set to
'w=1/[\s^2^(Fo^2^)+(0.0300P)^2^+0.0000P] where P=(Fo^2^+2Fc^2^)/3'.

Automatic conversion script
Id: cif_fix_values 3143 2015-03-26 13:38:13Z robertas 
;
_cod_original_cell_volume 3465.44(10)
_cod_database_code 4321947

loop_
_symmetry_equiv_pos_as_xyz
'x, y, z'
'-x, y+1/2, -z+1/2'
'-x, -y, -z'
'x, -y-1/2, z-1/2'

loop_
_atom_site_aniso_label
_atom_site_aniso_U_11
_atom_site_aniso_U_22
_atom_site_aniso_U_33
_atom_site_aniso_U_23
_atom_site_aniso_U_13
_atom_site_aniso_U_12
Mo1A 0.02343(9) 0.02236(8) 0.02017(9) 0.00001(6) 0.00060(7) -0.00005(6)
S11A 0.0366(3) 0.0246(2) 0.0216(3) -0.0024(2) -0.0029(2) -0.0002(2)
S21A 0.0265(3) 0.0268(2) 0.0268(3) 0.0030(2) -0.0015(2) 0.0024(2)
S31A 0.0267(2) 0.0225(2) 0.0234(3) -0.0016(2) -0.0011(2) 0.0006(2)
Si1A 0.0267(3) 0.0246(3) 0.0281(3) 0.0013(2) 0.0015(2) -0.0026(2)
O1A 0.0376(10) 0.0678(12) 0.0462(11) -0.0151(9) 0.0088(8) 0.0134(9)
O2A 0.0575(12) 0.0439(9) 0.0377(10) 0.0142(8) 0.0038(8) -0.0042(8)
O3A 0.0390(9) 0.0281(8) 0.0682(13) -0.0011(8) -0.0185(9) -0.0032(7)
C1A 0.0302(11) 0.0356(11) 0.0280(12) -0.0030(9) -0.0006(9) 0.0006(9)
C2A 0.0282(11) 0.0321(10) 0.0280(12) -0.0002(9) 0.0014(9) -0.0009(8)
C3A 0.0272(10) 0.0227(9) 0.0362(12) 0.0038(9) -0.0001(9) 0.0029(8)
C4A 0.0353(12) 0.0381(12) 0.0422(14) 0.0040(10) 0.0051(11) -0.0111(10)
C11A 0.0416(13) 0.0245(9) 0.0307(12) -0.0027(9) 0.0023(10) -0.0064(9)
C12A 0.064(2) 0.0371(12) 0.0283(13) -0.0084(10) 0.0076(12) 0.0041(11)
C21A 0.0292(11) 0.0335(10) 0.0259(11) 0.0058(9) 0.0022(9) 0.0010(9)
C22A 0.053(2) 0.0538(14) 0.0304(13) 0.0096(11) -0.0170(11) -0.0154(12)
C31A 0.0240(10) 0.0299(10) 0.0322(12) -0.0005(9) -0.0004(9) -0.0018(8)
C32A 0.0423(14) 0.0275(10) 0.0423(14) 0.0075(10) 0.0001(11) 0.0056(9)
Mo1B 0.02289(9) 0.02072(8) 0.02016(9) -0.00247(6) 0.00081(7) -0.00036(6)
S11B 0.0285(3) 0.0206(2) 0.0228(3) -0.0025(2) 0.0008(2) 0.0007(2)
S21B 0.0334(3) 0.0261(2) 0.0257(3) 0.0008(2) -0.0008(2) 0.0081(2)
S31B 0.0291(3) 0.0260(2) 0.0219(3) -0.0033(2) 0.0002(2) -0.0022(2)
Si1B 0.0324(3) 0.0217(3) 0.0316(3) 0.0024(2) 0.0061(3) -0.0037(2)
O1B 0.0403(10) 0.0367(8) 0.0668(13) -0.0197(9) -0.0161(9) -0.0009(7)
O2B 0.0559(12) 0.0531(10) 0.0449(11) 0.0220(9) 0.0024(9) -0.0112(9)
O3B 0.0352(10) 0.0732(12) 0.0544(12) -0.0252(10) 0.0077(8) 0.0107(9)
C1B 0.0303(11) 0.0244(9) 0.0340(12) -0.0050(9) -0.0010(9) 0.0048(8)
C2B 0.0281(11) 0.0344(11) 0.0304(12) -0.0007(9) 0.0013(9) -0.0043(9)
C3B 0.0307(11) 0.0354(11) 0.0274(12) -0.0088(9) -0.0008(9) -0.0021(9)
C4B 0.0423(14) 0.0311(11) 0.0458(15) 0.0018(10) 0.0125(11) -0.0092(10)
C11B 0.0268(11) 0.0258(9) 0.0331(12) 0.0013(9) 0.0022(9) -0.0004(8)
C12B 0.0477(15) 0.0221(10) 0.060(2) 0.0073(11) 0.0083(13) 0.0055(10)
C21B 0.0417(13) 0.0341(11) 0.0318(12) 0.0108(10) 0.0069(10) 0.0029(10)
C22B 0.050(2) 0.057(2) 0.0326(13) -0.0009(12) -0.0148(11) 0.0116(12)
C31B 0.0413(13) 0.0230(9) 0.0372(13) -0.0045(9) 0.0042(10) -0.0068(9)
C32B 0.0485(14) 0.0481(13) 0.0284(13) -0.0139(11) 0.0066(11) -0.0016(11)

loop_
_atom_site_label
_atom_site_type_symbol
_atom_site_fract_x
_atom_site_fract_y
_atom_site_fract_z
_atom_site_U_iso_or_equiv
_atom_site_thermal_displace_type
_atom_site_occupancy
_atom_site_calc_flag
_atom_site_refinement_flags
_atom_site_disorder_group
Mo1A Mo 0.41359(2) 0.903196(10) 0.258558(6) 0.02198(5) Uani 1 d . .
S11A S 0.61305(7) 1.01163(3) 0.30229(2) 0.02763(11) Uani 1 d . .
S21A S 0.40573(6) 1.01019(3) 0.18310(2) 0.02672(11) Uani 1 d . .
S31A S 0.66465(6) 0.83605(3) 0.21552(2) 0.02421(11) Uani 1 d . .
Si1A Si 0.77412(7) 1.02934(3) 0.19965(2) 0.02647(12) Uani 1 d . .
O1A O 0.1095(2) 0.99226(12) 0.30419(7) 0.0505(5) Uani 1 d . .
O2A O 0.4027(2) 0.76567(11) 0.34477(6) 0.0463(4) Uani 1 d . .
O3A O 0.1665(2) 0.77725(10) 0.20542(7) 0.0453(4) Uani 1 d . .
C1A C 0.2234(3) 0.95934(14) 0.28713(8) 0.0313(5) Uani 1 d . .
C2A C 0.4107(2) 0.81866(14) 0.31366(8) 0.0294(5) Uani 1 d . .
C3A C 0.2623(2) 0.82284(12) 0.22479(8) 0.0287(4) Uani 1 d . .
C4A C 0.9472(3) 1.09429(15) 0.17452(9) 0.0385(5) Uani 1 d . .
H4AA H 1.0350(3) 1.09544(15) 0.19887(9) 0.058 Uiso 1 calc R .
H4AB H 0.9120(3) 1.15427(15) 0.16749(9) 0.058 Uiso 1 calc R .
H4AC H 0.9843(3) 1.06684(15) 0.14418(9) 0.058 Uiso 1 calc R .
C11A C 0.7047(3) 1.08597(13) 0.25811(8) 0.0322(5) Uani 1 d . .
H11A H 0.7978(3) 1.11500(13) 0.27413(8) 0.039 Uiso 1 calc R .
H11B H 0.6262(3) 1.13201(13) 0.24903(8) 0.039 Uiso 1 calc R .
C12A C 0.5064(3) 1.09104(15) 0.34004(9) 0.0429(6) Uani 1 d . .
H12A H 0.4497(3) 1.06025(15) 0.36617(9) 0.064 Uiso 1 calc R .
H12B H 0.4290(3) 1.12315(15) 0.31943(9) 0.064 Uiso 1 calc R .
H12C H 0.5833(3) 1.13226(15) 0.35474(9) 0.064 Uiso 1 calc R .
C21A C 0.6005(2) 1.02575(14) 0.15326(8) 0.0295(4) Uani 1 d . .
H21A H 0.5981(2) 1.08112(14) 0.13433(8) 0.035 Uiso 1 calc R .
H21B H 0.6182(2) 0.97723(14) 0.12981(8) 0.035 Uiso 1 calc R .
C22A C 0.2958(3) 0.9542(2) 0.13363(9) 0.0460(6) Uani 1 d . .
H22A H 0.1867(3) 0.9413(2) 0.14433(9) 0.069 Uiso 1 calc R .
H22B H 0.3505(3) 0.8994(2) 0.12558(9) 0.069 Uiso 1 calc R .
H22C H 0.2912(3) 0.9919(2) 0.10447(9) 0.069 Uiso 1 calc R .
C31A C 0.8352(2) 0.91244(13) 0.21615(8) 0.0287(4) Uani 1 d . .
H31A H 0.9159(2) 0.89186(13) 0.19246(8) 0.034 Uiso 1 calc R .
H31B H 0.8860(2) 0.91222(13) 0.24931(8) 0.034 Uiso 1 calc R .
C32A C 0.7523(3) 0.74595(14) 0.25160(9) 0.0374(5) Uani 1 d . .
H32A H 0.6734(3) 0.69880(14) 0.25462(9) 0.056 Uiso 1 calc R .
H32B H 0.7828(3) 0.76726(14) 0.28442(9) 0.056 Uiso 1 calc R .
H32C H 0.8474(3) 0.72367(14) 0.23501(9) 0.056 Uiso 1 calc R .
Mo1B Mo 1.09005(2) 1.271848(10) 0.488992(6) 0.02125(5) Uani 1 d . .
S11B S 0.84167(6) 1.33174(3) 0.53656(2) 0.02398(10) Uani 1 d . .
S21B S 1.08846(6) 1.14852(3) 0.55571(2) 0.02841(11) Uani 1 d . .
S31B S 0.88035(6) 1.18689(3) 0.43582(2) 0.02568(11) Uani 1 d . .
Si1B Si 0.72118(7) 1.13941(4) 0.53358(2) 0.02853(13) Uani 1 d . .
O1B O 1.3402(2) 1.38663(10) 0.54863(7) 0.0481(5) Uani 1 d . .
O2B O 1.1039(2) 1.41511(12) 0.40576(7) 0.0513(5) Uani 1 d . .
O3B O 1.3905(2) 1.18494(13) 0.43996(7) 0.0542(5) Uani 1 d . .
C1B C 1.2436(3) 1.34419(13) 0.52744(8) 0.0296(5) Uani 1 d . .
C2B C 1.0967(3) 1.36169(14) 0.43704(8) 0.0310(5) Uani 1 d . .
C3B C 1.2772(3) 1.21762(14) 0.45819(8) 0.0312(5) Uani 1 d . .
C4B C 0.5452(3) 1.07256(14) 0.55421(10) 0.0396(6) Uani 1 d . .
H4BA H 0.5768(3) 1.01093(14) 0.55688(10) 0.059 Uiso 1 calc R .
H4BB H 0.4572(3) 1.07831(14) 0.53016(10) 0.059 Uiso 1 calc R .
H4BC H 0.5101(3) 1.09363(14) 0.58633(10) 0.059 Uiso 1 calc R .
C11B C 0.6670(2) 1.25994(13) 0.52775(8) 0.0285(4) Uani 1 d . .
H11C H 0.6191(2) 1.27067(13) 0.49476(8) 0.034 Uiso 1 calc R .
H11D H 0.5855(2) 1.27464(13) 0.55252(8) 0.034 Uiso 1 calc R .
C12B C 0.7644(3) 1.43185(13) 0.50822(10) 0.0430(6) Uani 1 d . .
H12D H 0.8465(3) 1.47763(13) 0.51012(10) 0.065 Uiso 1 calc R .
H12E H 0.6688(3) 1.45120(13) 0.52567(10) 0.065 Uiso 1 calc R .
H12F H 0.7363(3) 1.42046(13) 0.47367(10) 0.065 Uiso 1 calc R .
C21B C 0.8895(3) 1.12958(15) 0.58152(9) 0.0358(5) Uani 1 d . .
H21C H 0.8712(3) 1.17253(15) 0.60811(9) 0.043 Uiso 1 calc R .
H21D H 0.8867(3) 1.07033(15) 0.59624(9) 0.043 Uiso 1 calc R .
C22B C 1.1949(3) 1.1873(2) 0.61085(9) 0.0469(6) Uani 1 d . .
H22D H 1.3063(3) 1.2005(2) 0.60277(9) 0.070 Uiso 1 calc R .
H22E H 1.1925(3) 1.1418(2) 0.63626(9) 0.070 Uiso 1 calc R .
H22F H 1.1429(3) 1.2403(2) 0.62306(9) 0.070 Uiso 1 calc R .
C31B C 0.7923(3) 1.09779(13) 0.47138(9) 0.0338(5) Uani 1 d . .
H31C H 0.8729(3) 1.05102(13) 0.47657(9) 0.041 Uiso 1 calc R .
H31D H 0.7005(3) 1.07251(13) 0.45276(9) 0.041 Uiso 1 calc R .
C32B C 0.9816(3) 1.1267(2) 0.38730(9) 0.0416(6) Uani 1 d . .
H32D H 1.0346(3) 1.1681(2) 0.36535(9) 0.062 Uiso 1 calc R .
H32E H 0.9028(3) 1.0923(2) 0.36846(9) 0.062 Uiso 1 calc R .
H32F H 1.0617(3) 1.0874(2) 0.40206(9) 0.062 Uiso 1 calc R .

loop_
_atom_type_symbol
_atom_type_description
_atom_type_scat_dispersion_real
_atom_type_scat_dispersion_imag
_atom_type_scat_source
C C 0.0033 0.0016 'International Tables Vol C Tables 4.2.6.8 and 6.1.1.4'
H H 0.0000 0.0000 'International Tables Vol C Tables 4.2.6.8 and 6.1.1.4'
O O 0.0106 0.0060 'International Tables Vol C Tables 4.2.6.8 and 6.1.1.4'
Si Si 0.0817 0.0704 'International Tables Vol C Tables 4.2.6.8 and 6.1.1.4'
S S 0.1246 0.1234 'International Tables Vol C Tables 4.2.6.8 and 6.1.1.4'
Mo Mo -1.6832 0.6857 'International Tables Vol C Tables 4.2.6.8 and 6.1.1.4'

loop_
_geom_angle_atom_site_label_1
_geom_angle_atom_site_label_2
_geom_angle_atom_site_label_3
_geom_angle
_geom_angle_site_symmetry_1
_geom_angle_site_symmetry_3
_geom_angle_publ_flag
C1A Mo1A C2A 88.07(9) . . ?
C1A Mo1A C3A 86.60(9) . . ?
C2A Mo1A C3A 86.05(8) . . ?
C1A Mo1A S11A 93.21(6) . . ?
C2A Mo1A S11A 94.82(6) . . ?
C3A Mo1A S11A 179.10(6) . . ?
C1A Mo1A S21A 91.53(7) . . ?
C2A Mo1A S21A 176.94(6) . . ?
C3A Mo1A S21A 90.90(6) . . ?
S11A Mo1A S21A 88.22(2) . . ?
C1A Mo1A S31A 176.09(7) . . ?
C2A Mo1A S31A 95.84(6) . . ?
C3A Mo1A S31A 93.39(6) . . ?
S11A Mo1A S31A 86.75(2) . . ?
S21A Mo1A S31A 84.56(2) . . ?
C12A S11A C11A 99.73(11) . . ?
C12A S11A Mo1A 111.25(9) . . ?
C11A S11A Mo1A 111.32(7) . . ?
C22A S21A C21A 99.93(11) . . ?
C22A S21A Mo1A 106.86(8) . . ?
C21A S21A Mo1A 114.40(7) . . ?
C32A S31A C31A 99.71(10) . . ?
C32A S31A Mo1A 111.66(8) . . ?
C31A S31A Mo1A 111.78(7) . . ?
C4A Si1A C21A 110.70(11) . . ?
C4A Si1A C11A 107.89(10) . . ?
C21A Si1A C11A 109.06(10) . . ?
C4A Si1A C31A 111.92(10) . . ?
C21A Si1A C31A 109.03(9) . . ?
C11A Si1A C31A 108.18(10) . . ?
O1A C1A Mo1A 179.5(2) . . ?
O2A C2A Mo1A 176.1(2) . . ?
O3A C3A Mo1A 177.0(2) . . ?
S11A C11A Si1A 113.65(10) . . ?
S21A C21A Si1A 112.26(11) . . ?
S31A C31A Si1A 112.77(11) . . ?
C3B Mo1B C2B 87.52(9) . . ?
C3B Mo1B C1B 87.02(9) . . ?
C2B Mo1B C1B 87.97(9) . . ?
C3B Mo1B S31B 94.89(6) . . ?
C2B Mo1B S31B 88.58(6) . . ?
C1B Mo1B S31B 175.98(6) . . ?
C3B Mo1B S21B 90.26(7) . . ?
C2B Mo1B S21B 177.67(7) . . ?
C1B Mo1B S21B 92.65(6) . . ?
S31B Mo1B S21B 90.88(2) . . ?
C3B Mo1B S11B 174.33(7) . . ?
C2B Mo1B S11B 98.14(7) . . ?
C1B Mo1B S11B 93.16(6) . . ?
S31B Mo1B S11B 85.29(2) . . ?
S21B Mo1B S11B 84.07(2) . . ?
C12B S11B C11B 99.82(10) . . ?
C12B S11B Mo1B 111.14(9) . . ?
C11B S11B Mo1B 111.04(7) . . ?
C22B S21B C21B 99.69(12) . . ?
C22B S21B Mo1B 109.12(9) . . ?
C21B S21B Mo1B 113.15(7) . . ?
C32B S31B C31B 101.62(11) . . ?
C32B S31B Mo1B 109.75(8) . . ?
C31B S31B Mo1B 110.49(8) . . ?
C4B Si1B C11B 111.38(10) . . ?
C4B Si1B C21B 108.89(11) . . ?
C11B Si1B C21B 107.74(10) . . ?
C4B Si1B C31B 109.76(10) . . ?
C11B Si1B C31B 108.98(10) . . ?
C21B Si1B C31B 110.06(11) . . ?
O1B C1B Mo1B 176.9(2) . . ?
O2B C2B Mo1B 178.6(2) . . ?
O3B C3B Mo1B 179.5(2) . . ?
S11B C11B Si1B 112.32(11) . . ?
S21B C21B Si1B 112.80(12) . . ?
S31B C31B Si1B 110.68(10) . . ?

loop_
_geom_bond_atom_site_label_1
_geom_bond_atom_site_label_2
_geom_bond_distance
_geom_bond_site_symmetry_2
_geom_bond_publ_flag
Mo1A C1A 1.974(2) . ?
Mo1A C2A 1.978(2) . ?
Mo1A C3A 1.977(2) . ?
Mo1A S11A 2.6204(5) . ?
Mo1A S21A 2.6229(5) . ?
Mo1A S31A 2.6246(5) . ?
S11A C12A 1.829(2) . ?
S11A C11A 1.829(2) . ?
S21A C22A 1.828(2) . ?
S21A C21A 1.844(2) . ?
S31A C32A 1.835(2) . ?
S31A C31A 1.841(2) . ?
Si1A C4A 1.889(2) . ?
Si1A C21A 1.907(2) . ?
Si1A C11A 1.908(2) . ?
Si1A C31A 1.909(2) . ?
O1A C1A 1.177(3) . ?
O2A C2A 1.173(3) . ?
O3A C3A 1.178(2) . ?
Mo1B C3B 1.966(2) . ?
Mo1B C2B 1.971(2) . ?
Mo1B C1B 1.978(2) . ?
Mo1B S31B 2.5996(5) . ?
Mo1B S21B 2.6154(5) . ?
Mo1B S11B 2.6251(5) . ?
S11B C12B 1.826(2) . ?
S11B C11B 1.837(2) . ?
S21B C22B 1.829(2) . ?
S21B C21B 1.835(2) . ?
S31B C32B 1.826(2) . ?
S31B C31B 1.830(2) . ?
Si1B C4B 1.881(2) . ?
Si1B C11B 1.902(2) . ?
Si1B C21B 1.908(2) . ?
Si1B C31B 1.910(2) . ?
O1B C1B 1.178(3) . ?
O2B C2B 1.181(3) . ?
O3B C3B 1.185(3) . ?
